data_7158719
loop_
_publ_author_name
'Liu, Dan'
'Liu, Xueyan'
'Sun, Jing'
'Han, Ying'
'Yan, Chao-Guo'

_publ_section_title
;
 Domino reaction of bindone and 1,3-dipolarophiles for the synthesis of
 diverse spiro and fused indeno[1,2-<i>a</i>]fluorene-7,12-diones.
;
_journal_issue 24
_journal_name_full 'Organic &amp; biomolecular chemistry'
_journal_page_first 4964
_journal_page_last 4969
_journal_paper_doi 10.1039/d2ob00815g
_journal_volume 20
_journal_year 2022
_chemical_formula_moiety 'C38 H28 N2 O3'
_chemical_formula_sum 'C38 H28 N2 O3'
_chemical_formula_weight 560.62
_space_group_crystal_system monoclinic
_space_group_IT_number 14
_space_group_name_Hall '-P 2ybc'
_space_group_name_H-M_alt 'P 1 21/c 1'
_atom_sites_solution_hydrogens geom
_audit_creation_method SHELXL-2014/7
_audit_update_record
;
2022-02-23 deposited with the CCDC.	2022-05-30 downloaded from the CCDC.
;
_cell_angle_alpha 90
_cell_angle_beta 100.881(2)
_cell_angle_gamma 90
_cell_formula_units_Z 4
_cell_length_a 9.7066(6)
_cell_length_b 12.5713(7)
_cell_length_c 23.8206(14)
_cell_measurement_reflns_used 9895
_cell_measurement_temperature 296(2)
_cell_measurement_theta_max 27.05
_cell_measurement_theta_min 2.38
_cell_volume 2854.4(3)
_computing_cell_refinement 'Bruker SAINT'
_computing_data_collection 'Bruker APEX2'
_computing_data_reduction 'Bruker SAINT'
_computing_molecular_graphics 'Bruker SHELXTL'
_computing_publication_material 'Bruker SHELXTL'
_computing_structure_refinement 'SHELXL-2014/7 (Sheldrick, 2014)'
_computing_structure_solution 'SHELXS-97 (Sheldrick 2008)'
_diffrn_ambient_temperature 296(2)
_diffrn_measured_fraction_theta_full 0.996
_diffrn_measured_fraction_theta_max 0.996
_diffrn_measurement_device_type 'Bruker APEX-II CCD'
_diffrn_measurement_method '\f and \w scans'
_diffrn_radiation_type MoK\a
_diffrn_radiation_wavelength 0.71073
_diffrn_reflns_av_R_equivalents 0.0436
_diffrn_reflns_av_unetI/netI 0.0402
_diffrn_reflns_Laue_measured_fraction_full 0.996
_diffrn_reflns_Laue_measured_fraction_max 0.996
_diffrn_reflns_limit_h_max 10
_diffrn_reflns_limit_h_min -11
_diffrn_reflns_limit_k_max 15
_diffrn_reflns_limit_k_min -15
_diffrn_reflns_limit_l_max 29
_diffrn_reflns_limit_l_min -28
_diffrn_reflns_number 27056
_diffrn_reflns_point_group_measured_fraction_full 0.996
_diffrn_reflns_point_group_measured_fraction_max 0.996
_diffrn_reflns_theta_full 25.242
_diffrn_reflns_theta_max 25.998
_diffrn_reflns_theta_min 2.137
_exptl_absorpt_coefficient_mu 0.083
_exptl_absorpt_correction_T_max 0.7455
_exptl_absorpt_correction_T_min 0.6107
_exptl_absorpt_correction_type multi-scan
_exptl_absorpt_process_details sadabs
_exptl_crystal_colour yellow
_exptl_crystal_density_diffrn 1.305
_exptl_crystal_description block
_exptl_crystal_F_000 1176
_exptl_crystal_size_max 0.240
_exptl_crystal_size_mid 0.220
_exptl_crystal_size_min 0.200
_refine_diff_density_max 0.177
_refine_diff_density_min -0.156
_refine_diff_density_rms 0.035
_refine_ls_extinction_method none
_refine_ls_goodness_of_fit_ref 1.026
_refine_ls_hydrogen_treatment constr
_refine_ls_matrix_type full
_refine_ls_number_parameters 391
_refine_ls_number_reflns 5589
_refine_ls_number_restraints 0
_refine_ls_restrained_S_all 1.026
_refine_ls_R_factor_all 0.0807
_refine_ls_R_factor_gt 0.0469
_refine_ls_shift/su_max 0.000
_refine_ls_shift/su_mean 0.000
_refine_ls_structure_factor_coef Fsqd
_refine_ls_weighting_details 'w=1/[\s^2^(Fo^2^)+(0.0515P)^2^+0.6263P] where P=(Fo^2^+2Fc^2^)/3'
_refine_ls_weighting_scheme calc
_refine_ls_wR_factor_gt 0.1061
_refine_ls_wR_factor_ref 0.1197
_reflns_Friedel_coverage 0.000
_reflns_number_gt 3822
_reflns_number_total 5589
_reflns_threshold_expression 'I > 2\s(I)'
_cod_data_source_file d2ob00815g2.cif
_cod_data_source_block 5b
_cod_depositor_comments 'Adding full bibliography for 7158713--7158721.cif.'
_cod_original_sg_symbol_H-M 'P 21/c'
_cod_database_code 7158719
_shelx_shelxl_version_number 2014/7
_shelx_space_group_comment
; 
The symmetry employed for this shelxl refinement is uniquely defined 
by the following loop, which should always be used as a source of 
symmetry information in preference to the above space-group names. 
They are only intended as comments. 
;
_shelx_estimated_absorpt_t_min 0.980
_shelx_estimated_absorpt_t_max 0.984

loop_
_space_group_symop_operation_xyz
'x, y, z'
'-x, y+1/2, -z+1/2'
'-x, -y, -z'
'x, -y-1/2, z-1/2'

loop_
_atom_site_label
_atom_site_type_symbol
_atom_site_fract_x
_atom_site_fract_y
_atom_site_fract_z
_atom_site_U_iso_or_equiv
_atom_site_adp_type
_atom_site_occupancy
_atom_site_site_symmetry_order
_atom_site_calc_flag
_atom_site_refinement_flags_posn
_atom_site_refinement_flags_adp
_atom_site_refinement_flags_occupancy
_atom_site_disorder_assembly
_atom_site_disorder_group
C1 C 0.17446(18) 0.42011(13) 0.32109(9) 0.0471(4) Uani 1 1 d . . . . .
C2 C 0.17819(17) 0.33138(13) 0.28142(8) 0.0460(4) Uani 1 1 d . . . . .
C3 C 0.1830(2) 0.22326(14) 0.29392(10) 0.0589(5) Uani 1 1 d . . . . .
H3 H 0.1855 0.1994 0.3311 0.071 Uiso 1 1 calc R U . . .
C4 C 0.1839(2) 0.15271(15) 0.25010(11) 0.0655(6) Uani 1 1 d . . . . .
H4 H 0.1862 0.0800 0.2575 0.079 Uiso 1 1 calc R U . . .
C5 C 0.1813(2) 0.18846(15) 0.19541(11) 0.0640(6) Uani 1 1 d . . . . .
H5 H 0.1847 0.1393 0.1665 0.077 Uiso 1 1 calc R U . . .
C6 C 0.17385(19) 0.29607(14) 0.18210(9) 0.0542(5) Uani 1 1 d . . . . .
H6 H 0.1700 0.3192 0.1448 0.065 Uiso 1 1 calc R U . . .
C7 C 0.17229(17) 0.36790(13) 0.22595(8) 0.0433(4) Uani 1 1 d . . . . .
C8 C 0.15393(17) 0.48819(12) 0.22419(7) 0.0411(4) Uani 1 1 d . . . . .
H8 H 0.0567 0.5026 0.2057 0.049 Uiso 1 1 calc R U . . .
C9 C 0.16721(17) 0.51771(12) 0.28628(8) 0.0412(4) Uani 1 1 d . . . . .
C10 C 0.17972(16) 0.62163(12) 0.30102(7) 0.0411(4) Uani 1 1 d . . . . .
C11 C 0.17658(17) 0.67959(13) 0.35418(7) 0.0440(4) Uani 1 1 d . . . . .
C12 C 0.1599(2) 0.64504(16) 0.40778(8) 0.0579(5) Uani 1 1 d . . . . .
H12 H 0.1556 0.5728 0.4157 0.070 Uiso 1 1 calc R U . . .
C13 C 0.1497(2) 0.72022(18) 0.44911(9) 0.0686(6) Uani 1 1 d . . . . .
H13 H 0.1375 0.6978 0.4851 0.082 Uiso 1 1 calc R U . . .
C14 C 0.1572(2) 0.82792(19) 0.43837(10) 0.0690(6) Uani 1 1 d . . . . .
H14 H 0.1507 0.8767 0.4671 0.083 Uiso 1 1 calc R U . . .
C15 C 0.1741(2) 0.86354(16) 0.38553(9) 0.0593(5) Uani 1 1 d . . . . .
H15 H 0.1791 0.9359 0.3781 0.071 Uiso 1 1 calc R U . . .
C16 C 0.18340(17) 0.78882(13) 0.34367(8) 0.0467(4) Uani 1 1 d . . . . .
C17 C 0.19261(18) 0.80826(13) 0.28370(8) 0.0483(5) Uani 1 1 d . . . . .
C18 C 0.19702(17) 0.70006(12) 0.25693(8) 0.0419(4) Uani 1 1 d . . . . .
C19 C 0.4550(2) 0.39994(17) 0.05051(9) 0.0620(5) Uani 1 1 d . . . . .
H19 H 0.5355 0.4110 0.0780 0.074 Uiso 1 1 calc R U . . .
C20 C 0.4636(2) 0.34998(19) -0.00037(10) 0.0741(6) Uani 1 1 d . . . . .
H20 H 0.5503 0.3273 -0.0070 0.089 Uiso 1 1 calc R U . . .
C21 C 0.3467(3) 0.33353(19) -0.04086(9) 0.0738(6) Uani 1 1 d . . . . .
H21 H 0.3539 0.3006 -0.0751 0.089 Uiso 1 1 calc R U . . .
C22 C 0.2193(3) 0.36531(18) -0.03116(9) 0.0727(6) Uani 1 1 d . . . . .
H22 H 0.1394 0.3529 -0.0587 0.087 Uiso 1 1 calc R U . . .
C23 C 0.2075(2) 0.41561(16) 0.01893(8) 0.0598(5) Uani 1 1 d . . . . .
H23 H 0.1201 0.4377 0.0250 0.072 Uiso 1 1 calc R U . . .
C24 C 0.32605(19) 0.43326(13) 0.06025(7) 0.0460(4) Uani 1 1 d . . . . .
C25 C 0.49668(19) 0.51924(16) 0.25893(8) 0.0565(5) Uani 1 1 d . . . . .
H25A H 0.4581 0.4784 0.2863 0.085 Uiso 1 1 calc R U . . .
H25B H 0.5101 0.5914 0.2719 0.085 Uiso 1 1 calc R U . . .
H25C H 0.5852 0.4894 0.2547 0.085 Uiso 1 1 calc R U . . .
C26 C 0.39901(17) 0.51694(13) 0.20321(8) 0.0418(4) Uani 1 1 d . . . . .
C27 C 0.24945(17) 0.55579(12) 0.19260(7) 0.0400(4) Uani 1 1 d . . . . .
C28 C 0.20494(18) 0.53306(13) 0.12873(8) 0.0446(4) Uani 1 1 d . . . . .
C29 C 0.23324(17) 0.67430(12) 0.20674(8) 0.0417(4) Uani 1 1 d . . . . .
C30 C 0.26021(18) 0.75481(13) 0.16480(7) 0.0441(4) Uani 1 1 d . . . . .
C31 C 0.1560(2) 0.82568(15) 0.14194(8) 0.0559(5) Uani 1 1 d . . . . .
H31 H 0.0679 0.8195 0.1516 0.067 Uiso 1 1 calc R U . . .
C32 C 0.1797(2) 0.90550(15) 0.10515(8) 0.0563(5) Uani 1 1 d . . . . .
H32 H 0.1074 0.9523 0.0908 0.068 Uiso 1 1 calc R U . . .
C33 C 0.3080(2) 0.91748(14) 0.08910(8) 0.0501(5) Uani 1 1 d . . . . .
C34 C 0.3393(2) 1.00603(16) 0.04994(9) 0.0649(6) Uani 1 1 d . . . . .
H34 H 0.3750 0.9723 0.0185 0.078 Uiso 1 1 calc R U . . .
C35 C 0.2119(3) 1.07158(19) 0.02329(10) 0.0869(8) Uani 1 1 d . . . . .
H35A H 0.1391 1.0251 0.0045 0.130 Uiso 1 1 calc R U . . .
H35B H 0.2376 1.1202 -0.0041 0.130 Uiso 1 1 calc R U . . .
H35C H 0.1786 1.1108 0.0526 0.130 Uiso 1 1 calc R U . . .
C36 C 0.4545(3) 1.0782(2) 0.08060(11) 0.0950(8) Uani 1 1 d . . . . .
H36A H 0.4231 1.1132 0.1117 0.143 Uiso 1 1 calc R U . . .
H36B H 0.4768 1.1306 0.0544 0.143 Uiso 1 1 calc R U . . .
H36C H 0.5364 1.0367 0.0951 0.143 Uiso 1 1 calc R U . . .
C37 C 0.4111(2) 0.84372(15) 0.11069(9) 0.0581(5) Uani 1 1 d . . . . .
H37 H 0.4982 0.8486 0.1000 0.070 Uiso 1 1 calc R U . . .
C38 C 0.3885(2) 0.76364(14) 0.14741(9) 0.0551(5) Uani 1 1 d . . . . .
H38 H 0.4596 0.7152 0.1606 0.066 Uiso 1 1 calc R U . . .
N1 N 0.31738(14) 0.48422(11) 0.11282(6) 0.0454(4) Uani 1 1 d . . . . .
N2 N 0.43384(14) 0.47595(11) 0.15853(6) 0.0477(4) Uani 1 1 d . . . . .
O1 O 0.18098(16) 0.41244(10) 0.37271(6) 0.0679(4) Uani 1 1 d . . . . .
O2 O 0.19356(16) 0.89475(10) 0.26109(6) 0.0702(4) Uani 1 1 d . . . . .
O3 O 0.09131(14) 0.55108(11) 0.09913(6) 0.0607(4) Uani 1 1 d . . . . .

loop_
_atom_site_aniso_label
_atom_site_aniso_U_11
_atom_site_aniso_U_22
_atom_site_aniso_U_33
_atom_site_aniso_U_23
_atom_site_aniso_U_13
_atom_site_aniso_U_12
C1 0.0451(11) 0.0347(10) 0.0627(13) 0.0057(9) 0.0135(9) -0.0043(8)
C2 0.0396(10) 0.0284(9) 0.0704(12) 0.0049(9) 0.0115(8) -0.0013(7)
C3 0.0578(12) 0.0323(10) 0.0878(15) 0.0115(10) 0.0168(11) 0.0021(8)
C4 0.0572(13) 0.0252(10) 0.1169(19) 0.0045(11) 0.0237(12) 0.0012(8)
C5 0.0559(12) 0.0328(10) 0.1049(18) -0.0159(11) 0.0192(11) -0.0020(9)
C6 0.0506(11) 0.0360(10) 0.0769(13) -0.0085(9) 0.0144(10) -0.0023(8)
C7 0.0317(9) 0.0276(9) 0.0702(12) -0.0024(8) 0.0089(8) -0.0026(7)
C8 0.0358(9) 0.0279(8) 0.0593(11) 0.0014(8) 0.0083(8) 0.0010(7)
C9 0.0358(9) 0.0302(9) 0.0591(11) 0.0026(8) 0.0124(8) -0.0009(7)
C10 0.0343(9) 0.0305(9) 0.0598(11) 0.0011(8) 0.0125(8) 0.0003(7)
C11 0.0372(9) 0.0374(10) 0.0582(11) -0.0036(8) 0.0112(8) 0.0018(7)
C12 0.0628(13) 0.0501(11) 0.0618(13) -0.0014(10) 0.0141(10) 0.0031(9)
C13 0.0748(15) 0.0712(16) 0.0607(13) -0.0071(11) 0.0148(11) 0.0081(11)
C14 0.0678(14) 0.0656(15) 0.0709(15) -0.0244(12) 0.0066(11) 0.0075(11)
C15 0.0524(12) 0.0438(11) 0.0796(15) -0.0162(10) 0.0070(10) 0.0013(9)
C16 0.0378(10) 0.0351(10) 0.0675(12) -0.0079(9) 0.0107(8) 0.0002(7)
C17 0.0428(10) 0.0274(9) 0.0768(13) -0.0017(9) 0.0163(9) -0.0003(7)
C18 0.0389(9) 0.0259(8) 0.0619(11) 0.0027(8) 0.0124(8) 0.0006(7)
C19 0.0504(12) 0.0732(14) 0.0628(13) -0.0075(11) 0.0122(10) 0.0069(10)
C20 0.0676(15) 0.0863(16) 0.0719(14) -0.0071(13) 0.0221(12) 0.0187(12)
C21 0.0874(17) 0.0774(16) 0.0554(13) -0.0037(11) 0.0106(12) 0.0257(13)
C22 0.0776(16) 0.0768(15) 0.0577(13) -0.0070(11) -0.0026(11) 0.0200(12)
C23 0.0552(13) 0.0619(13) 0.0610(13) -0.0013(10) 0.0073(10) 0.0135(10)
C24 0.0505(11) 0.0374(10) 0.0503(11) 0.0044(8) 0.0105(9) 0.0034(8)
C25 0.0428(11) 0.0592(12) 0.0657(13) -0.0049(10) 0.0052(9) 0.0026(9)
C26 0.0381(9) 0.0304(9) 0.0574(11) 0.0011(8) 0.0105(8) -0.0002(7)
C27 0.0390(9) 0.0281(8) 0.0540(10) 0.0029(7) 0.0114(8) 0.0033(7)
C28 0.0402(10) 0.0333(9) 0.0600(11) 0.0037(8) 0.0086(9) 0.0063(7)
C29 0.0365(9) 0.0285(9) 0.0610(11) 0.0046(8) 0.0114(8) 0.0016(7)
C30 0.0477(10) 0.0289(9) 0.0584(11) 0.0026(8) 0.0173(8) 0.0013(7)
C31 0.0465(11) 0.0491(11) 0.0758(13) 0.0165(10) 0.0211(10) 0.0051(9)
C32 0.0556(12) 0.0492(11) 0.0653(12) 0.0169(10) 0.0142(10) 0.0092(9)
C33 0.0649(13) 0.0396(10) 0.0493(11) 0.0006(8) 0.0195(9) -0.0019(9)
C34 0.0887(16) 0.0565(13) 0.0555(12) 0.0092(10) 0.0287(11) -0.0028(11)
C35 0.115(2) 0.0755(16) 0.0702(15) 0.0293(13) 0.0173(14) 0.0032(15)
C36 0.107(2) 0.0765(17) 0.1006(19) 0.0313(14) 0.0162(16) -0.0316(15)
C37 0.0593(12) 0.0461(11) 0.0776(13) 0.0048(10) 0.0352(10) 0.0005(9)
C38 0.0493(11) 0.0380(10) 0.0831(14) 0.0090(9) 0.0257(10) 0.0075(8)
N1 0.0399(8) 0.0451(8) 0.0507(9) 0.0001(7) 0.0075(7) 0.0065(6)
N2 0.0382(8) 0.0449(9) 0.0594(10) -0.0003(7) 0.0077(7) 0.0039(6)
O1 0.0948(11) 0.0464(8) 0.0650(10) 0.0094(7) 0.0214(8) -0.0059(7)
O2 0.0956(11) 0.0271(7) 0.0934(11) 0.0025(7) 0.0320(9) -0.0010(7)
O3 0.0473(8) 0.0621(9) 0.0685(9) -0.0012(7) -0.0001(7) 0.0170(6)

loop_
_atom_type_symbol
_atom_type_description
_atom_type_scat_dispersion_real
_atom_type_scat_dispersion_imag
_atom_type_scat_source
C C 0.0033 0.0016 'International Tables Vol C Tables 4.2.6.8 and 6.1.1.4'
H H 0.0000 0.0000 'International Tables Vol C Tables 4.2.6.8 and 6.1.1.4'
N N 0.0061 0.0033 'International Tables Vol C Tables 4.2.6.8 and 6.1.1.4'
O O 0.0106 0.0060 'International Tables Vol C Tables 4.2.6.8 and 6.1.1.4'

loop_
_geom_angle_atom_site_label_1
_geom_angle_atom_site_label_2
_geom_angle_atom_site_label_3
_geom_angle
_geom_angle_site_symmetry_1
_geom_angle_site_symmetry_3
_geom_angle_publ_flag
O1 C1 C2 125.79(16) . . ?
O1 C1 C9 128.21(16) . . ?
C2 C1 C9 105.95(15) . . ?
C7 C2 C3 121.36(17) . . ?
C7 C2 C1 111.08(14) . . ?
C3 C2 C1 127.54(18) . . ?
C4 C3 C2 118.30(19) . . ?
C4 C3 H3 120.9 . . ?
C2 C3 H3 120.9 . . ?
C3 C4 C5 120.58(18) . . ?
C3 C4 H4 119.7 . . ?
C5 C4 H4 119.7 . . ?
C4 C5 C6 121.75(19) . . ?
C4 C5 H5 119.1 . . ?
C6 C5 H5 119.1 . . ?
C7 C6 C5 118.12(19) . . ?
C7 C6 H6 120.9 . . ?
C5 C6 H6 120.9 . . ?
C6 C7 C2 119.87(16) . . ?
C6 C7 C8 130.22(17) . . ?
C2 C7 C8 109.75(15) . . ?
C9 C8 C7 103.28(14) . . ?
C9 C8 C27 113.12(13) . . ?
C7 C8 C27 118.65(14) . . ?
C9 C8 H8 107.1 . . ?
C7 C8 H8 107.1 . . ?
C27 C8 H8 107.1 . . ?
C10 C9 C1 131.71(17) . . ?
C10 C9 C8 118.66(15) . . ?
C1 C9 C8 109.45(14) . . ?
C9 C10 C11 133.53(16) . . ?
C9 C10 C18 118.58(16) . . ?
C11 C10 C18 107.87(14) . . ?
C12 C11 C16 119.31(16) . . ?
C12 C11 C10 131.65(16) . . ?
C16 C11 C10 108.88(15) . . ?
C13 C12 C11 118.57(19) . . ?
C13 C12 H12 120.7 . . ?
C11 C12 H12 120.7 . . ?
C12 C13 C14 121.6(2) . . ?
C12 C13 H13 119.2 . . ?
C14 C13 H13 119.2 . . ?
C15 C14 C13 120.54(19) . . ?
C15 C14 H14 119.7 . . ?
C13 C14 H14 119.7 . . ?
C14 C15 C16 118.26(19) . . ?
C14 C15 H15 120.9 . . ?
C16 C15 H15 120.9 . . ?
C15 C16 C11 121.66(18) . . ?
C15 C16 C17 127.70(17) . . ?
C11 C16 C17 110.54(15) . . ?
O2 C17 C16 125.99(16) . . ?
O2 C17 C18 128.13(18) . . ?
C16 C17 C18 105.87(14) . . ?
C29 C18 C10 123.75(14) . . ?
C29 C18 C17 128.72(15) . . ?
C10 C18 C17 106.64(15) . . ?
C24 C19 C20 119.47(19) . . ?
C24 C19 H19 120.3 . . ?
C20 C19 H19 120.3 . . ?
C21 C20 C19 120.8(2) . . ?
C21 C20 H20 119.6 . . ?
C19 C20 H20 119.6 . . ?
C20 C21 C22 119.9(2) . . ?
C20 C21 H21 120.0 . . ?
C22 C21 H21 120.0 . . ?
C21 C22 C23 120.7(2) . . ?
C21 C22 H22 119.7 . . ?
C23 C22 H22 119.7 . . ?
C22 C23 C24 119.81(19) . . ?
C22 C23 H23 120.1 . . ?
C24 C23 H23 120.1 . . ?
C19 C24 C23 119.37(18) . . ?
C19 C24 N1 119.38(16) . . ?
C23 C24 N1 121.25(16) . . ?
C26 C25 H25A 109.5 . . ?
C26 C25 H25B 109.5 . . ?
H25A C25 H25B 109.5 . . ?
C26 C25 H25C 109.5 . . ?
H25A C25 H25C 109.5 . . ?
H25B C25 H25C 109.5 . . ?
N2 C26 C25 121.83(15) . . ?
N2 C26 C27 112.77(15) . . ?
C25 C26 C27 125.33(16) . . ?
C26 C27 C28 100.88(13) . . ?
C26 C27 C29 114.28(13) . . ?
C28 C27 C29 112.14(13) . . ?
C26 C27 C8 112.69(13) . . ?
C28 C27 C8 107.32(13) . . ?
C29 C27 C8 109.15(13) . . ?
O3 C28 N1 127.51(17) . . ?
O3 C28 C27 126.80(15) . . ?
N1 C28 C27 105.64(14) . . ?
C18 C29 C30 122.93(15) . . ?
C18 C29 C27 118.71(14) . . ?
C30 C29 C27 118.36(14) . . ?
C31 C30 C38 117.52(16) . . ?
C31 C30 C29 119.87(15) . . ?
C38 C30 C29 122.60(15) . . ?
C32 C31 C30 121.51(17) . . ?
C32 C31 H31 119.2 . . ?
C30 C31 H31 119.2 . . ?
C33 C32 C31 121.53(18) . . ?
C33 C32 H32 119.2 . . ?
C31 C32 H32 119.2 . . ?
C32 C33 C37 116.72(16) . . ?
C32 C33 C34 123.08(17) . . ?
C37 C33 C34 120.19(17) . . ?
C36 C34 C33 110.94(17) . . ?
C36 C34 C35 110.12(19) . . ?
C33 C34 C35 114.36(18) . . ?
C36 C34 H34 107.0 . . ?
C33 C34 H34 107.0 . . ?
C35 C34 H34 107.0 . . ?
C34 C35 H35A 109.5 . . ?
C34 C35 H35B 109.5 . . ?
H35A C35 H35B 109.5 . . ?
C34 C35 H35C 109.5 . . ?
H35A C35 H35C 109.5 . . ?
H35B C35 H35C 109.5 . . ?
C34 C36 H36A 109.5 . . ?
C34 C36 H36B 109.5 . . ?
H36A C36 H36B 109.5 . . ?
C34 C36 H36C 109.5 . . ?
H36A C36 H36C 109.5 . . ?
H36B C36 H36C 109.5 . . ?
C38 C37 C33 122.19(17) . . ?
C38 C37 H37 118.9 . . ?
C33 C37 H37 118.9 . . ?
C37 C38 C30 120.44(17) . . ?
C37 C38 H38 119.8 . . ?
C30 C38 H38 119.8 . . ?
C28 N1 N2 112.50(14) . . ?
C28 N1 C24 128.99(15) . . ?
N2 N1 C24 118.15(13) . . ?
C26 N2 N1 108.10(13) . . ?

loop_
_geom_bond_atom_site_label_1
_geom_bond_atom_site_label_2
_geom_bond_distance
_geom_bond_site_symmetry_2
_geom_bond_publ_flag
C1 O1 1.223(2) . ?
C1 C2 1.467(2) . ?
C1 C9 1.475(2) . ?
C2 C7 1.390(2) . ?
C2 C3 1.390(2) . ?
C3 C4 1.371(3) . ?
C3 H3 0.9300 . ?
C4 C5 1.374(3) . ?
C4 H4 0.9300 . ?
C5 C6 1.388(3) . ?
C5 H5 0.9300 . ?
C6 C7 1.383(2) . ?
C6 H6 0.9300 . ?
C7 C8 1.522(2) . ?
C8 C9 1.507(2) . ?
C8 C27 1.553(2) . ?
C8 H8 0.9800 . ?
C9 C10 1.352(2) . ?
C10 C11 1.466(2) . ?
C10 C18 1.473(2) . ?
C11 C12 1.387(2) . ?
C11 C16 1.400(2) . ?
C12 C13 1.382(3) . ?
C12 H12 0.9300 . ?
C13 C14 1.382(3) . ?
C13 H13 0.9300 . ?
C14 C15 1.375(3) . ?
C14 H14 0.9300 . ?
C15 C16 1.385(2) . ?
C15 H15 0.9300 . ?
C16 C17 1.468(3) . ?
C17 O2 1.214(2) . ?
C17 C18 1.506(2) . ?
C18 C29 1.348(2) . ?
C19 C24 1.381(2) . ?
C19 C20 1.381(3) . ?
C19 H19 0.9300 . ?
C20 C21 1.359(3) . ?
C20 H20 0.9300 . ?
C21 C22 1.360(3) . ?
C21 H21 0.9300 . ?
C22 C23 1.374(3) . ?
C22 H22 0.9300 . ?
C23 C24 1.383(3) . ?
C23 H23 0.9300 . ?
C24 N1 1.423(2) . ?
C25 C26 1.478(2) . ?
C25 H25A 0.9600 . ?
C25 H25B 0.9600 . ?
C25 H25C 0.9600 . ?
C26 N2 1.284(2) . ?
C26 C27 1.507(2) . ?
C27 C28 1.528(2) . ?
C27 C29 1.542(2) . ?
C28 O3 1.213(2) . ?
C28 N1 1.367(2) . ?
C29 C30 1.480(2) . ?
C30 C31 1.380(2) . ?
C30 C38 1.389(2) . ?
C31 C32 1.380(2) . ?
C31 H31 0.9300 . ?
C32 C33 1.379(3) . ?
C32 H32 0.9300 . ?
C33 C37 1.390(3) . ?
C33 C34 1.519(3) . ?
C34 C36 1.516(3) . ?
C34 C35 1.521(3) . ?
C34 H34 0.9800 . ?
C35 H35A 0.9600 . ?
C35 H35B 0.9600 . ?
C35 H35C 0.9600 . ?
C36 H36A 0.9600 . ?
C36 H36B 0.9600 . ?
C36 H36C 0.9600 . ?
C37 C38 1.378(2) . ?
C37 H37 0.9300 . ?
C38 H38 0.9300 . ?
N1 N2 1.4176(19) . ?
